data_2008401
loop_
_publ_author_name
'Boese, Roland'
'Rademacher, Paul'
'Bl\"aser, Dieter'
'Latz, R\"udiger'
'B\"aumen, Anja'

_publ_section_title
;
 5-Hydroxycyclooctanone <i>O</i>-methyloxime at 293K
;
_journal_issue 4
_journal_name_full 'Acta Crystallographica Section C'
_journal_page_first IUC9900026
_journal_paper_doi 10.1107/S010827019909962X
_journal_volume 55
_journal_year 1999
_chemical_formula_sum 'C9 H17 N O2'
_chemical_formula_weight 171.24
_chemical_name_systematic
;
 5-Hydroxy-cyclooctanone-O-methyl-oxime
;
_space_group_IT_number 14
_symmetry_cell_setting monoclinic
_symmetry_space_group_name_Hall '-P 2ybc'
_symmetry_space_group_name_H-M 'P 1 21/c 1'
_cell_angle_alpha 90.00
_cell_angle_beta 100.21(2)
_cell_angle_gamma 90.00
_cell_formula_units_Z 4
_cell_length_a 7.215(2)
_cell_length_b 8.209(4)
_cell_length_c 16.542(4)
_cell_measurement_reflns_used 25
_cell_measurement_temperature 293(2)
_cell_measurement_theta_max 12.5
_cell_measurement_theta_min 10
_cell_volume 964.2(6)
_computing_cell_refinement XSCANS
_computing_data_collection 'XSCANS (Siemens, 1991)'
_computing_data_reduction XSCANS
_computing_molecular_graphics SHELXL97
_computing_publication_material SHELXL97
_computing_structure_refinement 'SHELXL97 (Sheldrick, 1997)'
_computing_structure_solution 'SHELXS97 (Sheldrick, 1990)'
_diffrn_ambient_temperature 293(2)
_diffrn_measured_fraction_theta_full 0.873
_diffrn_measured_fraction_theta_max 0.873
_diffrn_measurement_device_type 'Siemens P4 four-circle'
_diffrn_measurement_method \w
_diffrn_radiation_monochromator graphite
_diffrn_radiation_source 'fine-focus sealed tube'
_diffrn_radiation_type MoK\a
_diffrn_radiation_wavelength 0.71073
_diffrn_reflns_av_R_equivalents 0.017
_diffrn_reflns_av_sigmaI/netI 0.0213
_diffrn_reflns_limit_h_max 9
_diffrn_reflns_limit_h_min -1
_diffrn_reflns_limit_k_max 11
_diffrn_reflns_limit_k_min -1
_diffrn_reflns_limit_l_max 22
_diffrn_reflns_limit_l_min -23
_diffrn_reflns_number 3224
_diffrn_reflns_theta_full 30.01
_diffrn_reflns_theta_max 30.01
_diffrn_reflns_theta_min 2.50
_diffrn_standards_decay_% <3
_diffrn_standards_interval_count 100
_diffrn_standards_number 3
_exptl_absorpt_coefficient_mu 0.082
_exptl_absorpt_correction_type none
_exptl_crystal_colour colourless
_exptl_crystal_density_diffrn 1.180
_exptl_crystal_density_method 'not measured'
_exptl_crystal_description block
_exptl_crystal_F_000 376
_exptl_crystal_size_max 0.63
_exptl_crystal_size_mid 0.51
_exptl_crystal_size_min 0.47
_refine_diff_density_max 0.186
_refine_diff_density_min -0.120
_refine_ls_extinction_coef 0.035(5)
_refine_ls_extinction_method SHELXL97
_refine_ls_goodness_of_fit_ref 1.027
_refine_ls_hydrogen_treatment mixed
_refine_ls_matrix_type full
_refine_ls_number_parameters 178
_refine_ls_number_reflns 2622
_refine_ls_number_restraints 0
_refine_ls_restrained_S_all 1.027
_refine_ls_R_factor_all 0.057
_refine_ls_R_factor_gt 0.042
_refine_ls_shift/su_max 0.001
_refine_ls_shift/su_mean 0.000
_refine_ls_structure_factor_coef Fsqd
_refine_ls_weighting_details 'w = 1/[\s^2^(Fo^2^)+(0.0668P)^2^+0.0912P] where P = (Fo^2^+2Fc^2^)/3'
_refine_ls_weighting_scheme calc
_refine_ls_wR_factor_ref 0.132
_reflns_number_gt 1998
_reflns_number_total 2622
_reflns_threshold_expression I>2\s(I)
_cod_data_source_file qa0099.cif
_cod_data_source_block asbach0p
_cod_original_sg_symbol_H-M 'P 21/c'
_cod_database_code 2008401
_cod_database_fobs_code 2008401

loop_
_symmetry_equiv_pos_as_xyz
'x, y, z'
'-x, y+1/2, -z+1/2'
'-x, -y, -z'
'x, -y-1/2, z-1/2'

loop_
_atom_site_label
_atom_site_fract_x
_atom_site_fract_y
_atom_site_fract_z
_atom_site_U_iso_or_equiv
_atom_site_adp_type
_atom_site_calc_flag
_atom_site_refinement_flags
_atom_site_occupancy
_atom_site_disorder_assembly
_atom_site_disorder_group
_atom_site_type_symbol
N1 0.26374(15) 0.20415(12) 0.48978(6) 0.0512(3) Uani d . 1 . . N
O1 0.06834(13) 0.22783(14) 0.48632(6) 0.0651(3) Uani d . 1 . . O
O2 0.44169(17) 0.70940(12) 0.36761(6) 0.0645(3) Uani d . 1 . . O
H2 0.533(3) 0.735(2) 0.4015(13) 0.085(6) Uiso d . 1 . . H
C1 0.30746(17) 0.19392(14) 0.41841(7) 0.0485(3) Uani d . 1 . . C
C2 0.5107(2) 0.16436(18) 0.41619(9) 0.0590(3) Uani d . 1 . . C
H2B 0.523(2) 0.055(2) 0.4008(11) 0.082(5) Uiso d . 1 . . H
H2C 0.585(2) 0.181(2) 0.4717(11) 0.072(5) Uiso d . 1 . . H
C3 0.5937(2) 0.26848(18) 0.35518(9) 0.0585(3) Uani d . 1 . . C
H3A 0.521(2) 0.250(2) 0.2987(11) 0.071(4) Uiso d . 1 . . H
H3B 0.727(3) 0.2323(19) 0.3576(10) 0.070(4) Uiso d . 1 . . H
C4 0.59889(18) 0.45017(18) 0.37077(8) 0.0555(3) Uani d . 1 . . C
H4A 0.657(2) 0.500(2) 0.3293(10) 0.072(5) Uiso d . 1 . . H
H4B 0.687(2) 0.4746(19) 0.4231(10) 0.068(4) Uiso d . 1 . . H
C5 0.41259(17) 0.53761(15) 0.37033(7) 0.0489(3) Uani d . 1 . . C
H5 0.3637(17) 0.5116(16) 0.4222(8) 0.046(3) Uiso d . 1 . . H
C6 0.2574(2) 0.49609(18) 0.29779(8) 0.0558(3) Uani d . 1 . . C
H6A 0.3145(19) 0.4547(18) 0.2531(9) 0.056(4) Uiso d . 1 . . H
H6B 0.200(2) 0.5979(19) 0.2809(9) 0.060(4) Uiso d . 1 . . H
C7 0.10627(19) 0.37962(17) 0.31626(8) 0.0572(3) Uani d . 1 . . C
H7A 0.006(2) 0.374(2) 0.2685(10) 0.067(4) Uiso d . 1 . . H
H7B 0.047(2) 0.428(2) 0.3605(10) 0.070(4) Uiso d . 1 . . H
C8 0.1683(2) 0.20566(16) 0.33935(8) 0.0549(3) Uani d . 1 . . C
H8A 0.056(2) 0.1459(18) 0.3437(9) 0.058(4) Uiso d . 1 . . H
H8B 0.226(2) 0.155(2) 0.2963(10) 0.074(5) Uiso d . 1 . . H
C9 0.0259(3) 0.2033(3) 0.56600(11) 0.0749(5) Uani d . 1 . . C
H9A -0.102(4) 0.216(3) 0.5638(13) 0.105(7) Uiso d . 1 . . H
H9B 0.065(4) 0.086(4) 0.5852(17) 0.144(10) Uiso d . 1 . . H
H9C 0.101(3) 0.273(3) 0.6079(15) 0.109(7) Uiso d . 1 . . H

loop_
_atom_site_aniso_label
_atom_site_aniso_U_11
_atom_site_aniso_U_22
_atom_site_aniso_U_33
_atom_site_aniso_U_12
_atom_site_aniso_U_13
_atom_site_aniso_U_23
N1 0.0494(6) 0.0503(5) 0.0522(5) -0.0028(4) 0.0043(4) 0.0049(4)
O1 0.0506(5) 0.0862(7) 0.0590(5) -0.0020(5) 0.0111(4) 0.0068(5)
O2 0.0746(7) 0.0494(5) 0.0634(6) -0.0075(4) -0.0046(5) 0.0048(4)
C1 0.0512(6) 0.0411(5) 0.0514(6) -0.0034(4) 0.0042(5) 0.0024(4)
C2 0.0557(7) 0.0535(7) 0.0669(8) 0.0083(6) 0.0089(6) 0.0028(6)
C3 0.0516(7) 0.0647(8) 0.0615(8) 0.0048(6) 0.0165(6) -0.0081(6)
C4 0.0492(7) 0.0614(7) 0.0563(7) -0.0061(5) 0.0103(5) -0.0010(6)
C5 0.0521(6) 0.0492(6) 0.0435(5) -0.0046(5) 0.0035(4) 0.0032(4)
C6 0.0575(7) 0.0602(7) 0.0456(6) -0.0059(6) -0.0020(5) 0.0098(5)
C7 0.0492(7) 0.0641(8) 0.0530(7) -0.0044(6) -0.0057(5) 0.0091(6)
C8 0.0554(7) 0.0568(7) 0.0496(6) -0.0103(6) 0.0010(5) -0.0020(5)
C9 0.0711(10) 0.0911(12) 0.0670(9) -0.0178(9) 0.0247(8) -0.0061(8)

loop_
_atom_type_symbol
_atom_type_description
_atom_type_scat_dispersion_real
_atom_type_scat_dispersion_imag
_atom_type_scat_source
C C 0.0033 0.0016 'International Tables Vol C Tables 4.2.6.8 and 6.1.1.4'
H H 0.0000 0.0000 'International Tables Vol C Tables 4.2.6.8 and 6.1.1.4'
N N 0.0061 0.0033 'International Tables Vol C Tables 4.2.6.8 and 6.1.1.4'
O O 0.0106 0.0060 'International Tables Vol C Tables 4.2.6.8 and 6.1.1.4'

loop_
_geom_angle_atom_site_label_1
_geom_angle_atom_site_label_2
_geom_angle_atom_site_label_3
_geom_angle
C1 N1 O1 112.29(10)
N1 O1 C9 108.71(12)
C5 O2 H2 109.8(14)
N1 C1 C2 115.96(11)
N1 C1 C8 124.28(12)
C2 C1 C8 119.74(12)
C1 C2 C3 115.34(11)
C1 C2 H2B 107.6(11)
C3 C2 H2B 106.7(11)
C1 C2 H2C 109.4(10)
C3 C2 H2C 109.0(10)
H2B C2 H2C 108.6(14)
C4 C3 C2 116.15(12)
C4 C3 H3A 107.5(10)
C2 C3 H3A 109.4(10)
C4 C3 H3B 107.0(9)
C2 C3 H3B 107.1(9)
H3A C3 H3B 109.6(14)
C3 C4 C5 117.95(11)
C3 C4 H4A 107.6(10)
C5 C4 H4A 107.0(10)
C3 C4 H4B 109.7(9)
C5 C4 H4B 109.6(9)
H4A C4 H4B 104.0(13)
O2 C5 C4 109.34(11)
O2 C5 C6 106.69(10)
C4 C5 C6 114.97(11)
O2 C5 H5 108.2(7)
C4 C5 H5 109.8(7)
C6 C5 H5 107.7(7)
C7 C6 C5 115.72(10)
C7 C6 H6A 110.5(9)
C5 C6 H6A 109.0(8)
C7 C6 H6B 108.6(9)
C5 C6 H6B 104.8(9)
H6A C6 H6B 107.8(12)
C6 C7 C8 116.73(12)
C6 C7 H7A 108.6(9)
C8 C7 H7A 107.8(10)
C6 C7 H7B 108.4(9)
C8 C7 H7B 109.6(9)
H7A C7 H7B 105.2(13)
C1 C8 C7 113.51(10)
C1 C8 H8A 110.1(9)
C7 C8 H8A 106.4(9)
C1 C8 H8B 107.5(10)
C7 C8 H8B 111.1(10)
H8A C8 H8B 108.1(13)
O1 C9 H9A 109.0(14)
O1 C9 H9B 108.9(15)
H9A C9 H9B 109.4(19)
O1 C9 H9C 112.9(13)
H9A C9 H9C 112.5(19)
H9B C9 H9C 104(2)

loop_
_geom_bond_atom_site_label_1
_geom_bond_atom_site_label_2
_geom_bond_site_symmetry_2
_geom_bond_distance
_geom_bond_publ_flag
N1 C1 . 1.2775(16) ?
N1 O1 . 1.4142(15) ?
O1 C9 . 1.4195(19) ?
O2 C5 . 1.4277(17) ?
O2 H2 . 0.82(2) ?
C1 C2 . 1.4933(19) ?
C1 C8 . 1.5040(17) ?
C2 C3 . 1.524(2) ?
C2 H2B . 0.938(19) ?
C2 H2C . 0.989(18) ?
C3 C4 . 1.513(2) ?
C3 H3A . 1.000(18) ?
C3 H3B . 0.999(18) ?
C4 C5 . 1.5227(18) ?
C4 H4A . 0.956(16) ?
C4 H4B . 1.000(16) ?
C5 C6 . 1.5274(17) ?
C5 H5 . 1.007(13) ?
C6 C7 . 1.5215(19) ?
C6 H6A . 0.969(15) ?
C6 H6B . 0.954(16) ?
C7 C8 . 1.525(2) ?
C7 H7A . 0.971(16) ?
C7 H7B . 0.993(17) ?
C8 H8A . 0.963(15) ?
C8 H8B . 0.980(17) ?
C9 H9A . 0.92(3) ?
C9 H9B . 1.04(3) ?
C9 H9C . 0.98(3) ?

loop_
_cod_related_entry_id
_cod_related_entry_database
_cod_related_entry_code
1 ChemSpider 21136461
